data_4518564
loop_
_publ_author_name
'Li, Huaifeng'
'Lupp, Daniel'
'Das, Pradip K.'
'Yang, Li'
'Gon\,calves, Th\'eo P.'
'Huang, Mei-Hui'
'El Hajoui, Marwa'
'Liang, Lan-Chang'
'Huang, Kuo-Wei'

_publ_section_title
;
 Redox-Neutral Imination of Alcohol with Azide: A Sustainable Alternative
 to the Staudinger/Aza-Wittig Reaction
;
_journal_issue 7
_journal_name_full 'ACS Catalysis'
_journal_page_first 4071
_journal_page_last 4076
_journal_paper_doi 10.1021/acscatal.1c00379
_journal_volume 11
_journal_year 2021
_chemical_formula_sum 'C22 H30 Cl2 N3 Ni P'
_chemical_formula_weight 497.07
_space_group_IT_number 14
_space_group_name_Hall '-P 2ybc'
_space_group_name_H-M_alt 'P 1 21/c 1'
_symmetry_cell_setting monoclinic
_symmetry_space_group_name_H-M 'P 1 21/c 1'
_atom_sites_solution_hydrogens geom
_atom_sites_solution_primary direct
_atom_sites_solution_secondary difmap
_audit_creation_method SHELXL-97
_cell_angle_alpha 90.00
_cell_angle_beta 105.394(2)
_cell_angle_gamma 90.00
_cell_formula_units_Z 4
_cell_length_a 11.7864(9)
_cell_length_b 12.0598(8)
_cell_length_c 16.8359(12)
_cell_measurement_reflns_used 9562
_cell_measurement_temperature 130(2)
_cell_measurement_theta_max 30.51
_cell_measurement_theta_min 2.97
_cell_volume 2307.2(3)
_computing_structure_refinement 'SHELXL-97 (Sheldrick, 1997)'
_computing_structure_solution 'SHELXS-97 (Sheldrick, 1990)'
_diffrn_ambient_temperature 130(2)
_diffrn_measured_fraction_theta_full 0.998
_diffrn_measured_fraction_theta_max 0.998
_diffrn_measurement_device_type 'Bruker APEX-II CCD'
_diffrn_radiation_monochromator graphite
_diffrn_radiation_source 'fine-focus sealed tube'
_diffrn_radiation_type MoK\a
_diffrn_radiation_wavelength 0.71073
_diffrn_reflns_av_R_equivalents 0.0487
_diffrn_reflns_av_sigmaI/netI 0.0157
_diffrn_reflns_limit_h_max 16
_diffrn_reflns_limit_h_min -16
_diffrn_reflns_limit_k_max 17
_diffrn_reflns_limit_k_min -17
_diffrn_reflns_limit_l_max 24
_diffrn_reflns_limit_l_min -24
_diffrn_reflns_number 151725
_diffrn_reflns_theta_full 30.55
_diffrn_reflns_theta_max 30.55
_diffrn_reflns_theta_min 2.10
_exptl_absorpt_coefficient_mu 1.156
_exptl_crystal_density_diffrn 1.431
_exptl_crystal_density_method 'not measured'
_exptl_crystal_description block
_exptl_crystal_F_000 1040
_refine_diff_density_max 1.308
_refine_diff_density_min -0.836
_refine_diff_density_rms 0.082
_refine_ls_extinction_method none
_refine_ls_goodness_of_fit_ref 1.091
_refine_ls_hydrogen_treatment mixed
_refine_ls_matrix_type full
_refine_ls_number_parameters 266
_refine_ls_number_reflns 7055
_refine_ls_number_restraints 0
_refine_ls_restrained_S_all 1.091
_refine_ls_R_factor_all 0.0487
_refine_ls_R_factor_gt 0.0379
_refine_ls_shift/su_max 0.001
_refine_ls_shift/su_mean 0.000
_refine_ls_structure_factor_coef Fsqd
_refine_ls_weighting_details 'calc w=1/[\s^2^(Fo^2^)+(0.1700P)^2^+0.0000P] where P=(Fo^2^+2Fc^2^)/3'
_refine_ls_weighting_scheme calc
_refine_ls_wR_factor_gt 0.1621
_refine_ls_wR_factor_ref 0.2046
_reflns_number_gt 6085
_reflns_number_total 7055
_reflns_threshold_expression >2sigma(I)
_cod_data_source_file cs1c00379_si_003.cif
_cod_data_source_block new2
_cod_depositor_comments
;
The following automatic conversions were performed:

data item '_symmetry_cell_setting' value 'Monoclinic' was changed to
'monoclinic' in accordance with the
/home/data/users/saulius/crontab/automatic-downloads/rss-feeds/ACS/lib/dictionaries/cif_core.dic
dictionary named 'cif_core.dic' version 2.4.2 last updated on
2011-04-26.

Automatic conversion script
Id: cif_fix_values 7556 2019-12-06 15:28:31Z antanas 

 Adding full bibliography for 4518564--4518568.cif.
;
_cod_original_sg_symbol_H-M P2(1)/c
_cod_database_code 4518564

loop_
_symmetry_equiv_pos_as_xyz
'x, y, z'
'-x, y+1/2, -z+1/2'
'-x, -y, -z'
'x, -y-1/2, z-1/2'

loop_
_atom_site_label
_atom_site_type_symbol
_atom_site_fract_x
_atom_site_fract_y
_atom_site_fract_z
_atom_site_U_iso_or_equiv
_atom_site_adp_type
_atom_site_occupancy
_atom_site_symmetry_multiplicity
_atom_site_calc_flag
_atom_site_refinement_flags
_atom_site_disorder_assembly
_atom_site_disorder_group
Ni1 Ni 0.54457(2) 0.82688(2) 0.769992(14) 0.01644(12) Uani 1 1 d . . .
P1 P 0.37082(4) 0.82274(4) 0.78386(3) 0.01625(14) Uani 1 1 d . . .
Cl2 Cl 0.17676(5) 0.60871(4) 0.88995(4) 0.02782(15) Uani 1 1 d . . .
Cl1 Cl 0.49229(4) 0.93842(4) 0.66835(3) 0.02457(15) Uani 1 1 d . . .
N3 N 0.71103(15) 0.81797(13) 0.77644(11) 0.0185(3) Uani 1 1 d . . .
C20 C 0.2860(3) 1.1083(2) 0.94190(17) 0.0409(6) Uani 1 1 d . . .
H34A H 0.2632 1.1819 0.9587 0.049 Uiso 1 1 calc R . .
H34B H 0.3074 1.0605 0.9915 0.049 Uiso 1 1 calc R . .
N1 N 0.39201(15) 0.73906(14) 0.86771(10) 0.0199(3) Uani 1 1 d . . .
N2 N 0.58312(14) 0.73208(13) 0.85910(10) 0.0175(3) Uani 1 1 d . . .
C6 C 0.76969(17) 0.74359(16) 0.83479(12) 0.0199(4) Uani 1 1 d . . .
C5 C 0.69649(17) 0.69602(17) 0.88421(12) 0.0189(3) Uani 1 1 d . . .
C1 C 0.50365(17) 0.70053(16) 0.89921(11) 0.0173(3) Uani 1 1 d . . .
C17 C 0.32327(17) 0.95623(17) 0.81440(12) 0.0213(4) Uani 1 1 d . . .
H6 H 0.3027 1.0049 0.7645 0.026 Uiso 1 1 calc R . .
C3 C 0.65105(19) 0.59476(16) 0.99359(12) 0.0222(4) Uani 1 1 d . . .
H7 H 0.6747 0.5475 1.0402 0.027 Uiso 1 1 calc R . .
C11 C 0.24905(17) 0.75898(16) 0.70761(12) 0.0196(3) Uani 1 1 d . . .
H8 H 0.1890 0.7372 0.7369 0.024 Uiso 1 1 calc R . .
C2 C 0.53697(19) 0.63287(16) 0.96931(12) 0.0209(4) Uani 1 1 d . . .
H9 H 0.4820 0.6138 0.9994 0.025 Uiso 1 1 calc R . .
C4 C 0.73219(19) 0.62482(16) 0.95035(12) 0.0222(4) Uani 1 1 d . . .
H10 H 0.8103 0.5969 0.9661 0.027 Uiso 1 1 calc R . .
C10 C 0.76943(18) 0.87184(17) 0.73076(13) 0.0230(4) Uani 1 1 d . . .
H11 H 0.7283 0.9241 0.6913 0.028 Uiso 1 1 calc R . .
C7 C 0.88797(18) 0.72109(18) 0.84419(14) 0.0262(4) Uani 1 1 d . . .
H13 H 0.9278 0.6682 0.8837 0.031 Uiso 1 1 calc R . .
C18 C 0.2141(2) 0.94603(18) 0.84652(15) 0.0269(4) Uani 1 1 d . . .
H14A H 0.1475 0.9187 0.8017 0.032 Uiso 1 1 calc R . .
H14B H 0.2293 0.8910 0.8918 0.032 Uiso 1 1 calc R . .
C21 C 0.3912(3) 1.12091(19) 0.90732(16) 0.0336(5) Uani 1 1 d . . .
H15A H 0.4582 1.1516 0.9503 0.040 Uiso 1 1 calc R . .
H15B H 0.3720 1.1738 0.8607 0.040 Uiso 1 1 calc R . .
C9 C 0.88841(19) 0.8544(2) 0.73865(15) 0.0283(4) Uani 1 1 d . . .
H17 H 0.9285 0.8949 0.7060 0.034 Uiso 1 1 calc R . .
C22 C 0.42663(19) 1.01045(17) 0.87795(13) 0.0254(4) Uani 1 1 d . . .
H19A H 0.4539 0.9602 0.9257 0.031 Uiso 1 1 calc R . .
H19B H 0.4928 1.0220 0.8529 0.031 Uiso 1 1 calc R . .
C19 C 0.1807(2) 1.0567(2) 0.87797(18) 0.0374(6) Uani 1 1 d . . .
H22A H 0.1149 1.0453 0.9034 0.045 Uiso 1 1 calc R . .
H22B H 0.1536 1.1084 0.8311 0.045 Uiso 1 1 calc R . .
C8 C 0.94731(19) 0.7765(2) 0.79538(16) 0.0297(4) Uani 1 1 d . . .
H23 H 1.0281 0.7613 0.8007 0.036 Uiso 1 1 calc R . .
C16 C 0.1877(2) 0.83633(18) 0.63714(14) 0.0266(4) Uani 1 1 d . . .
H55A H 0.2441 0.8595 0.6060 0.032 Uiso 1 1 calc R . .
H55B H 0.1597 0.9036 0.6599 0.032 Uiso 1 1 calc R . .
C12 C 0.2899(2) 0.65212(19) 0.67452(14) 0.0280(4) Uani 1 1 d . . .
H51A H 0.3275 0.6026 0.7209 0.034 Uiso 1 1 calc R . .
H51B H 0.3487 0.6699 0.6440 0.034 Uiso 1 1 calc R . .
C15 C 0.0831(2) 0.7766(2) 0.57939(15) 0.0344(5) Uani 1 1 d . . .
H54A H 0.0231 0.7607 0.6093 0.041 Uiso 1 1 calc R . .
H54B H 0.0469 0.8256 0.5323 0.041 Uiso 1 1 calc R . .
C13 C 0.1838(3) 0.5935(2) 0.61709(16) 0.0373(5) Uani 1 1 d . . .
H52A H 0.2108 0.5261 0.5940 0.045 Uiso 1 1 calc R . .
H52B H 0.1285 0.5703 0.6491 0.045 Uiso 1 1 calc R . .
C14 C 0.1205(3) 0.6691(2) 0.54731(16) 0.0402(6) Uani 1 1 d . . .
H53A H 0.1732 0.6857 0.5118 0.048 Uiso 1 1 calc R . .
H53B H 0.0502 0.6305 0.5132 0.048 Uiso 1 1 calc R . .
H1 H 0.327(3) 0.706(3) 0.879(2) 0.033(7) Uiso 1 1 d . . .

loop_
_atom_site_aniso_label
_atom_site_aniso_U_11
_atom_site_aniso_U_22
_atom_site_aniso_U_33
_atom_site_aniso_U_23
_atom_site_aniso_U_13
_atom_site_aniso_U_12
Ni1 0.01537(18) 0.01834(18) 0.01526(18) 0.00324(7) 0.00344(12) 0.00161(7)
P1 0.0155(3) 0.0168(3) 0.0159(2) 0.00160(15) 0.00317(18) 0.00086(14)
Cl2 0.0211(3) 0.0266(3) 0.0367(3) 0.00756(19) 0.0092(2) 0.00399(17)
Cl1 0.0238(3) 0.0286(3) 0.0216(2) 0.01056(17) 0.00648(18) 0.00436(17)
N3 0.0147(7) 0.0205(7) 0.0185(8) 0.0003(6) 0.0012(6) 0.0018(5)
C20 0.0575(17) 0.0313(12) 0.0378(13) -0.0134(10) 0.0195(12) 0.0014(11)
N1 0.0198(7) 0.0214(8) 0.0197(7) 0.0043(6) 0.0072(6) -0.0013(6)
N2 0.0182(7) 0.0177(7) 0.0153(7) 0.0011(5) 0.0024(6) 0.0001(5)
C6 0.0195(8) 0.0183(8) 0.0207(8) 0.0003(6) 0.0030(7) 0.0020(6)
C5 0.0198(8) 0.0181(8) 0.0176(8) -0.0010(7) 0.0029(7) 0.0001(7)
C1 0.0202(8) 0.0158(7) 0.0150(7) 0.0000(6) 0.0028(6) 0.0000(6)
C17 0.0215(9) 0.0211(8) 0.0212(9) 0.0017(7) 0.0056(7) 0.0018(7)
C3 0.0288(10) 0.0186(8) 0.0165(8) 0.0011(6) 0.0014(7) 0.0002(7)
C11 0.0180(8) 0.0218(8) 0.0184(8) -0.0005(6) 0.0037(6) -0.0004(6)
C2 0.0290(10) 0.0167(8) 0.0161(8) 0.0013(6) 0.0043(7) -0.0030(7)
C4 0.0241(9) 0.0187(8) 0.0199(8) 0.0019(7) -0.0009(7) 0.0033(7)
C10 0.0190(9) 0.0257(9) 0.0244(9) 0.0027(7) 0.0060(7) 0.0011(7)
C7 0.0190(9) 0.0275(10) 0.0287(10) 0.0005(8) 0.0003(7) 0.0022(7)
C18 0.0272(10) 0.0240(10) 0.0329(11) -0.0030(8) 0.0138(8) 0.0024(7)
C21 0.0467(14) 0.0214(10) 0.0316(11) -0.0063(8) 0.0084(10) -0.0044(9)
C9 0.0214(10) 0.0318(11) 0.0339(11) 0.0035(9) 0.0110(8) -0.0010(8)
C22 0.0255(10) 0.0232(9) 0.0259(9) -0.0028(7) 0.0037(7) -0.0029(7)
C19 0.0401(13) 0.0315(12) 0.0448(14) -0.0052(10) 0.0184(11) 0.0128(10)
C8 0.0163(9) 0.0335(11) 0.0396(12) 0.0011(9) 0.0079(8) 0.0009(8)
C16 0.0258(10) 0.0278(10) 0.0225(10) 0.0012(7) -0.0001(8) 0.0008(7)
C12 0.0323(11) 0.0239(9) 0.0285(11) -0.0049(8) 0.0092(9) 0.0027(8)
C15 0.0292(11) 0.0436(13) 0.0244(10) 0.0001(9) -0.0035(8) -0.0023(10)
C13 0.0473(14) 0.0305(12) 0.0319(12) -0.0104(9) 0.0068(10) -0.0066(10)
C14 0.0472(16) 0.0464(16) 0.0225(11) -0.0102(9) 0.0012(10) -0.0085(11)

loop_
_atom_type_symbol
_atom_type_description
_atom_type_scat_dispersion_real
_atom_type_scat_dispersion_imag
_atom_type_scat_source
C C 0.0033 0.0016 'International Tables Vol C Tables 4.2.6.8 and 6.1.1.4'
H H 0.0000 0.0000 'International Tables Vol C Tables 4.2.6.8 and 6.1.1.4'
N N 0.0061 0.0033 'International Tables Vol C Tables 4.2.6.8 and 6.1.1.4'
P P 0.1023 0.0942 'International Tables Vol C Tables 4.2.6.8 and 6.1.1.4'
Cl Cl 0.1484 0.1585 'International Tables Vol C Tables 4.2.6.8 and 6.1.1.4'
Ni Ni 0.3393 1.1124 'International Tables Vol C Tables 4.2.6.8 and 6.1.1.4'

loop_
_geom_angle_atom_site_label_1
_geom_angle_atom_site_label_2
_geom_angle_atom_site_label_3
_geom_angle
_geom_angle_site_symmetry_1
_geom_angle_site_symmetry_3
_geom_angle_publ_flag
N2 Ni1 N3 83.86(7) . . ?
N2 Ni1 P1 86.13(5) . . ?
N3 Ni1 P1 169.76(6) . . ?
N2 Ni1 Cl1 177.26(5) . . ?
N3 Ni1 Cl1 98.76(5) . . ?
P1 Ni1 Cl1 91.23(2) . . ?
N1 P1 C11 104.43(9) . . ?
N1 P1 C17 106.17(9) . . ?
C11 P1 C17 109.13(9) . . ?
N1 P1 Ni1 99.91(6) . . ?
C11 P1 Ni1 122.34(7) . . ?
C17 P1 Ni1 112.84(7) . . ?
C10 N3 C6 119.54(18) . . ?
C10 N3 Ni1 127.73(14) . . ?
C6 N3 Ni1 112.70(14) . . ?
C21 C20 C19 111.3(2) . . ?
C1 N1 P1 116.08(14) . . ?
C1 N2 C5 120.66(17) . . ?
C1 N2 Ni1 121.93(13) . . ?
C5 N2 Ni1 117.39(13) . . ?
N3 C6 C7 120.59(19) . . ?
N3 C6 C5 113.66(17) . . ?
C7 C6 C5 125.73(18) . . ?
N2 C5 C4 120.87(19) . . ?
N2 C5 C6 112.09(17) . . ?
C4 C5 C6 127.03(18) . . ?
N2 C1 N1 115.89(16) . . ?
N2 C1 C2 120.64(18) . . ?
N1 C1 C2 123.47(18) . . ?
C18 C17 C22 111.97(17) . . ?
C18 C17 P1 112.32(14) . . ?
C22 C17 P1 109.01(14) . . ?
C2 C3 C4 120.62(18) . . ?
C12 C11 C16 111.11(17) . . ?
C12 C11 P1 110.27(14) . . ?
C16 C11 P1 114.23(14) . . ?
C3 C2 C1 118.52(19) . . ?
C5 C4 C3 118.57(19) . . ?
N3 C10 C9 122.4(2) . . ?
C8 C7 C6 119.2(2) . . ?
C19 C18 C17 111.8(2) . . ?
C20 C21 C22 111.2(2) . . ?
C8 C9 C10 118.5(2) . . ?
C21 C22 C17 111.38(19) . . ?
C18 C19 C20 111.1(2) . . ?
C7 C8 C9 119.8(2) . . ?
C11 C16 C15 109.90(18) . . ?
C11 C12 C13 109.51(19) . . ?
C14 C15 C16 111.6(2) . . ?
C14 C13 C12 111.2(2) . . ?
C15 C14 C13 111.6(2) . . ?

loop_
_geom_bond_atom_site_label_1
_geom_bond_atom_site_label_2
_geom_bond_distance
_geom_bond_site_symmetry_2
_geom_bond_publ_flag
Ni1 N2 1.8446(16) . ?
Ni1 N3 1.9390(18) . ?
Ni1 P1 2.1224(6) . ?
Ni1 Cl1 2.1348(5) . ?
P1 N1 1.6990(17) . ?
P1 C11 1.822(2) . ?
P1 C17 1.823(2) . ?
N3 C10 1.330(3) . ?
N3 C6 1.374(2) . ?
C20 C21 1.511(4) . ?
C20 C19 1.542(4) . ?
N1 C1 1.363(2) . ?
N2 C1 1.347(2) . ?
N2 C5 1.361(2) . ?
C6 C7 1.387(3) . ?
C6 C5 1.465(3) . ?
C5 C4 1.380(3) . ?
C1 C2 1.402(3) . ?
C17 C18 1.527(3) . ?
C17 C22 1.538(3) . ?
C3 C2 1.376(3) . ?
C3 C4 1.395(3) . ?
C11 C12 1.532(3) . ?
C11 C16 1.532(3) . ?
C10 C9 1.389(3) . ?
C7 C8 1.384(3) . ?
C18 C19 1.526(3) . ?
C21 C22 1.517(3) . ?
C9 C8 1.387(3) . ?
C16 C15 1.532(3) . ?
C12 C13 1.535(3) . ?
C15 C14 1.515(4) . ?
C13 C14 1.517(4) . ?
